data_7248474
loop_
_publ_author_name
'Paska, Bart\/lomiej'
'Cichowicz, Grzegorz'
'Rzepi\'nski, Patryk'
'Cyra\'nski, Micha\/l Ksawery'
'Dobrzycki, \/Lukasz'
'Boese, Roland'

_publ_section_title
;
 Structural chemistry of decalins and perfluorodecalins
;
_journal_issue 19
_journal_name_full CrystEngComm
_journal_page_first 2474
_journal_page_last 2490
_journal_paper_doi 10.1039/D3CE01117H
_journal_volume 26
_journal_year 2024
_chemical_formula_sum 'C10 H18'
_chemical_formula_weight 138.24
_chemical_melting_point 229
_chemical_name_systematic 'cis-Decalin (HT form refined in monoclinic SG)'
_space_group_crystal_system monoclinic
_space_group_IT_number 15
_space_group_name_Hall '-I 2ya'
_space_group_name_H-M_alt 'I 1 2/a 1'
_atom_sites_solution_hydrogens geom
_audit_update_record
;
2023-11-05 deposited with the CCDC.	2024-02-21 downloaded from the CCDC.
;
_cell_angle_alpha 90
_cell_angle_beta 101.4692(10)
_cell_angle_gamma 90
_cell_formula_units_Z 8
_cell_length_a 11.9843(4)
_cell_length_b 8.2804(3)
_cell_length_c 18.0191(6)
_cell_measurement_reflns_used 5511
_cell_measurement_temperature 160.(2)
_cell_measurement_theta_max 25.3843
_cell_measurement_theta_min 2.7170
_cell_volume 1752.42(10)
_computing_cell_refinement 'SAINT V8.34A (Bruker AXS Inc., 2013)'
_computing_data_collection 'APEX2 V2014 (Bruker AXS Inc., 2014)'
_computing_data_reduction 'SAINT V8.34A (Bruker AXS Inc., 2013)'
_computing_publication_material 'APEX2 V2014 (Bruker AXS Inc., 2014)'
_computing_structure_refinement 'SHELXL-2014/7 (Sheldrick, 2014)'
_computing_structure_solution 'SHELXS-2014 (Sheldrick, 2014)'
_diffrn_ambient_temperature 160.(2)
_diffrn_detector_area_resol_mean 10.4167
_diffrn_measured_fraction_theta_full 0.987
_diffrn_measured_fraction_theta_max 0.987
_diffrn_measurement_device_type 'Bruker D8 VENTURE'
_diffrn_measurement_method '/p scans'
_diffrn_radiation_monochromator TRIUMPH
_diffrn_radiation_type MoK\a
_diffrn_radiation_wavelength 0.71073
_diffrn_reflns_av_R_equivalents 0.0216
_diffrn_reflns_av_unetI/netI 0.0095
_diffrn_reflns_limit_h_max 14
_diffrn_reflns_limit_h_min -14
_diffrn_reflns_limit_k_max 9
_diffrn_reflns_limit_k_min -9
_diffrn_reflns_limit_l_max 21
_diffrn_reflns_limit_l_min -21
_diffrn_reflns_number 10395
_diffrn_reflns_theta_full 25.05
_diffrn_reflns_theta_max 25.05
_diffrn_reflns_theta_min 2.31
_diffrn_source 'fine focus sealed tube'
_exptl_absorpt_coefficient_mu 0.058
_exptl_absorpt_correction_T_max 0.98
_exptl_absorpt_correction_T_min 0.93
_exptl_absorpt_correction_type multi-scan
_exptl_absorpt_process_details 'SADABS V2014/5 (Bruker AXS Inc.)'
_exptl_crystal_colour colourless
_exptl_crystal_density_diffrn 1.048
_exptl_crystal_density_method 'not measured'
_exptl_crystal_description cylindrical
_exptl_crystal_F_000 624
_exptl_crystal_recrystallization_method 'From the Melt'
_exptl_crystal_size_max 0.600
_exptl_crystal_size_mid 0.400
_exptl_crystal_size_min 0.400
_refine_diff_density_max 0.150
_refine_diff_density_min -0.141
_refine_ls_extinction_coef 0.0021(7)
_refine_ls_extinction_method 'SHELXL-2014/7 (Sheldrick 2014'
_refine_ls_goodness_of_fit_ref 1.043
_refine_ls_hydrogen_treatment constr
_refine_ls_matrix_type full
_refine_ls_number_parameters 133
_refine_ls_number_reflns 1537
_refine_ls_number_restraints 25
_refine_ls_restrained_S_all 1.043
_refine_ls_R_factor_all 0.0469
_refine_ls_R_factor_gt 0.0412
_refine_ls_shift/su_max 0.000
_refine_ls_shift/su_mean 0.000
_refine_ls_structure_factor_coef Fsqd
_refine_ls_weighting_details 'w=1/[\s^2^(Fo^2^)+(0.0422P)^2^+0.9911P] where P=(Fo^2^+2Fc^2^)/3'
_refine_ls_weighting_scheme calc
_refine_ls_wR_factor_gt 0.0992
_refine_ls_wR_factor_ref 0.1052
_reflns_number_gt 1354
_reflns_number_total 1537
_reflns_threshold_expression 'I > 2\s(I)'
_cod_data_source_file d3ce01117h2.cif
_cod_data_source_block c_Dec_k180K_160K_hu_mI
_cod_depositor_comments 'Adding full bibliography for 7248441--7248493.cif.'
_cod_original_cell_volume 1752.42(11)
_cod_database_code 7248474

loop_
_space_group_symop_operation_xyz
'x, y, z'
'-x+1/2, y, -z'
'x+1/2, y+1/2, z+1/2'
'-x+1, y+1/2, -z+1/2'
'-x, -y, -z'
'x-1/2, -y, z'
'-x+1/2, -y+1/2, -z+1/2'
'x, -y+1/2, z+1/2'

loop_
_atom_site_type_symbol
_atom_site_label
_atom_site_fract_x
_atom_site_fract_y
_atom_site_fract_z
_atom_site_U_iso_or_equiv
_atom_site_adp_type
_atom_site_calc_flag
_atom_site_refinement_flags_adp
_atom_site_refinement_flags_occupancy
_atom_site_refinement_flags_posn
_atom_site_occupancy
_atom_site_disorder_assembly
_atom_site_disorder_group
C C1 0.65503(10) 0.36683(16) 0.57898(6) 0.0316(3) Uani d . P D 0.956(2) A 1
H H1 0.6437 0.349 0.5231 0.038 Uiso calc U P R 0.956(2) A 1
C C2 0.73414(11) 0.2329(2) 0.61708(8) 0.0441(4) Uani d . P D 0.956(2) A 1
H H2A 0.8074 0.2391 0.5997 0.053 Uiso calc U P R 0.956(2) A 1
H H2B 0.75 0.2496 0.6726 0.053 Uiso calc U P R 0.956(2) A 1
C C3 0.68229(15) 0.06617(19) 0.59910(13) 0.0581(5) Uani d . P D 0.956(2) A 1
H H3A 0.7342 -0.0166 0.6266 0.07 Uiso calc U P R 0.956(2) A 1
H H3B 0.6736 0.0449 0.5442 0.07 Uiso calc U P R 0.956(2) A 1
C C4 0.56620(16) 0.05300(19) 0.62162(13) 0.0537(5) Uani d . P D 0.956(2) A 1
H H4A 0.5321 -0.0536 0.606 0.064 Uiso calc U P R 0.956(2) A 1
H H4B 0.576 0.0613 0.6773 0.064 Uiso calc U P R 0.956(2) A 1
C C5 0.48689(11) 0.18603(18) 0.58444(8) 0.0421(4) Uani d . P D 0.956(2) A 1
H H5A 0.4146 0.1794 0.6029 0.05 Uiso calc U P R 0.956(2) A 1
H H5B 0.4692 0.1679 0.529 0.05 Uiso calc U P R 0.956(2) A 1
C C6 0.53679(9) 0.35559(15) 0.60022(6) 0.0307(3) Uani d . P D 0.956(2) A 1
H H6 0.4855 0.4315 0.5662 0.037 Uiso calc U P R 0.956(2) A 1
C C7 0.53988(10) 0.41136(18) 0.68152(8) 0.0361(3) Uani d . P D 0.956(2) A 1
H H7A 0.4618 0.409 0.6919 0.043 Uiso calc U P R 0.956(2) A 1
H H7B 0.5874 0.336 0.7171 0.043 Uiso calc U P R 0.956(2) A 1
C C8 0.58802(12) 0.58177(19) 0.69467(9) 0.0471(4) Uani d . P D 0.956(2) A 1
H H8A 0.5924 0.6123 0.7483 0.056 Uiso calc U P R 0.956(2) A 1
H H8B 0.5365 0.6589 0.6627 0.056 Uiso calc U P R 0.956(2) A 1
C C9 0.70644(12) 0.59214(19) 0.67567(8) 0.0476(4) Uani d . P D 0.956(2) A 1
H H9A 0.7339 0.7051 0.6817 0.057 Uiso calc U P R 0.956(2) A 1
H H9B 0.7599 0.524 0.7114 0.057 Uiso calc U P R 0.956(2) A 1
C C10 0.70479(11) 0.5361(2) 0.59480(7) 0.0394(4) Uani d . P D 0.956(2) A 1
H H10A 0.7835 0.5371 0.5856 0.047 Uiso calc U P R 0.956(2) A 1
H H10B 0.6593 0.6132 0.5591 0.047 Uiso calc U P R 0.956(2) A 1
C C1B 0.5984(13) 0.3057(18) 0.6792(9) 0.032(6) Uiso d . P D 0.044(2) A 2
H H1B 0.6048 0.2289 0.7227 0.039 Uiso calc U P R 0.044(2) A 2
C C2B 0.5085(13) 0.242(3) 0.6129(12) 0.027(7) Uiso d . P D 0.044(2) A 2
H H2B1 0.4329 0.2399 0.6272 0.032 Uiso calc U P R 0.044(2) A 2
H H2B2 0.5039 0.3136 0.5685 0.032 Uiso calc U P R 0.044(2) A 2
C C3B 0.5411(16) 0.072(2) 0.5930(13) 0.022(7) Uiso d . P D 0.044(2) A 2
H H3B1 0.4801 0.027 0.5533 0.026 Uiso calc U P R 0.044(2) A 2
H H3B2 0.5493 0.0024 0.6383 0.026 Uiso calc U P R 0.044(2) A 2
C C4B 0.6540(17) 0.075(3) 0.5644(13) 0.035(9) Uiso d . P D 0.044(2) A 2
H H4B1 0.6754 -0.0358 0.5524 0.042 Uiso calc U P R 0.044(2) A 2
H H4B2 0.6454 0.1412 0.5177 0.042 Uiso calc U P R 0.044(2) A 2
C C5B 0.7452(15) 0.147(2) 0.6257(13) 0.034(7) Uiso d . P D 0.044(2) A 2
H H5B1 0.8164 0.1569 0.6061 0.041 Uiso calc U P R 0.044(2) A 2
H H5B2 0.76 0.0716 0.6692 0.041 Uiso calc U P R 0.044(2) A 2
C C6B 0.7148(12) 0.3132(18) 0.6538(10) 0.037(7) Uiso d . P D 0.044(2) A 2
H H6B 0.7749 0.3449 0.6983 0.045 Uiso calc U P R 0.044(2) A 2
C C7B 0.7071(18) 0.444(2) 0.5929(10) 0.016(5) Uiso d . P D 0.044(2) A 2
H H7B1 0.7795 0.4481 0.5744 0.019 Uiso calc U P R 0.044(2) A 2
H H7B2 0.6453 0.4167 0.5495 0.019 Uiso calc U P R 0.044(2) A 2
C C8B 0.6835(16) 0.609(2) 0.6244(15) 0.026(6) Uiso d . P D 0.044(2) A 2
H H8B1 0.6853 0.6932 0.5857 0.032 Uiso calc U P R 0.044(2) A 2
H H8B2 0.743 0.6342 0.6694 0.032 Uiso calc U P R 0.044(2) A 2
C C9B 0.5660(17) 0.606(2) 0.6462(16) 0.042(8) Uiso d . P D 0.044(2) A 2
H H9B1 0.55 0.7117 0.6676 0.05 Uiso calc U P R 0.044(2) A 2
H H9B2 0.506 0.5842 0.601 0.05 Uiso calc U P R 0.044(2) A 2
C C10B 0.5672(19) 0.473(2) 0.7049(11) 0.028(7) Uiso d . P D 0.044(2) A 2
H H10C 0.4909 0.467 0.718 0.034 Uiso calc U P R 0.044(2) A 2
H H10D 0.6223 0.5028 0.7515 0.034 Uiso calc U P R 0.044(2) A 2

loop_
_atom_site_aniso_label
_atom_site_aniso_U_11
_atom_site_aniso_U_22
_atom_site_aniso_U_33
_atom_site_aniso_U_12
_atom_site_aniso_U_13
_atom_site_aniso_U_23
C1 0.0298(6) 0.0419(7) 0.0238(6) -0.0030(6) 0.0074(5) -0.0001(5)
C2 0.0328(7) 0.0611(11) 0.0417(8) 0.0113(7) 0.0154(6) 0.0060(7)
C3 0.0650(11) 0.0476(10) 0.0688(13) 0.0195(8) 0.0306(10) 0.0097(8)
C4 0.0653(11) 0.0380(9) 0.0641(12) 0.0019(7) 0.0282(10) 0.0082(8)
C5 0.0386(7) 0.0438(9) 0.0458(8) -0.0099(6) 0.0132(6) -0.0025(7)
C6 0.0244(6) 0.0362(7) 0.0306(6) -0.0001(5) 0.0037(5) 0.0039(5)
C7 0.0252(6) 0.0483(9) 0.0374(7) 0.0000(6) 0.0126(5) -0.0005(6)
C8 0.0442(8) 0.0525(9) 0.0486(9) -0.0063(7) 0.0193(6) -0.0155(7)
C9 0.0425(8) 0.0587(9) 0.0443(9) -0.0183(7) 0.0147(6) -0.0158(7)
C10 0.0350(7) 0.0497(10) 0.0357(7) -0.0111(6) 0.0126(5) -0.0025(6)

loop_
_atom_type_symbol
_atom_type_description
_atom_type_scat_dispersion_real
_atom_type_scat_dispersion_imag
_atom_type_scat_source
C C 0.0033 0.0016 'International Tables Vol C Tables 4.2.6.8 and 6.1.1.4'
H H 0.0000 0.0000 'International Tables Vol C Tables 4.2.6.8 and 6.1.1.4'

loop_
_geom_angle_atom_site_label_1
_geom_angle_atom_site_label_2
_geom_angle_atom_site_label_3
_geom_angle_site_symmetry_1
_geom_angle_site_symmetry_3
_geom_angle
_geom_angle_publ_flag
C10 C1 C2 . . 113.41(11) ?
C10 C1 C6 . . 110.67(10) ?
C2 C1 C6 . . 111.28(10) ?
C10 C1 H1 . . 107.0 ?
C2 C1 H1 . . 107.0 ?
C6 C1 H1 . . 107.0 ?
C3 C2 C1 . . 111.81(12) ?
C3 C2 H2A . . 109.3 ?
C1 C2 H2A . . 109.3 ?
C3 C2 H2B . . 109.3 ?
C1 C2 H2B . . 109.3 ?
H2A C2 H2B . . 107.9 ?
C2 C3 C4 . . 111.27(12) ?
C2 C3 H3A . . 109.4 ?
C4 C3 H3A . . 109.4 ?
C2 C3 H3B . . 109.4 ?
C4 C3 H3B . . 109.4 ?
H3A C3 H3B . . 108.0 ?
C5 C4 C3 . . 110.70(13) ?
C5 C4 H4A . . 109.5 ?
C3 C4 H4A . . 109.5 ?
C5 C4 H4B . . 109.5 ?
C3 C4 H4B . . 109.5 ?
H4A C4 H4B . . 108.1 ?
C4 C5 C6 . . 113.31(12) ?
C4 C5 H5A . . 108.9 ?
C6 C5 H5A . . 108.9 ?
C4 C5 H5B . . 108.9 ?
C6 C5 H5B . . 108.9 ?
H5A C5 H5B . . 107.7 ?
C7 C6 C5 . . 112.90(10) ?
C7 C6 C1 . . 111.78(9) ?
C5 C6 C1 . . 110.71(10) ?
C7 C6 H6 . . 107.0 ?
C5 C6 H6 . . 107.0 ?
C1 C6 H6 . . 107.0 ?
C8 C7 C6 . . 111.38(11) ?
C8 C7 H7A . . 109.4 ?
C6 C7 H7A . . 109.4 ?
C8 C7 H7B . . 109.4 ?
C6 C7 H7B . . 109.4 ?
H7A C7 H7B . . 108.0 ?
C7 C8 C9 . . 110.91(11) ?
C7 C8 H8A . . 109.5 ?
C9 C8 H8A . . 109.5 ?
C7 C8 H8B . . 109.5 ?
C9 C8 H8B . . 109.5 ?
H8A C8 H8B . . 108.0 ?
C10 C9 C8 . . 111.16(11) ?
C10 C9 H9A . . 109.4 ?
C8 C9 H9A . . 109.4 ?
C10 C9 H9B . . 109.4 ?
C8 C9 H9B . . 109.4 ?
H9A C9 H9B . . 108.0 ?
C9 C10 C1 . . 112.80(11) ?
C9 C10 H10A . . 109.0 ?
C1 C10 H10A . . 109.0 ?
C9 C10 H10B . . 109.0 ?
C1 C10 H10B . . 109.0 ?
H10A C10 H10B . . 107.8 ?
C10B C1B C2B . . 111.8(11) ?
C10B C1B C6B . . 109.9(10) ?
C2B C1B C6B . . 108.5(10) ?
C10B C1B H1B . . 108.8 ?
C2B C1B H1B . . 108.8 ?
C6B C1B H1B . . 108.8 ?
C3B C2B C1B . . 109.2(11) ?
C3B C2B H2B1 . . 109.8 ?
C1B C2B H2B1 . . 109.8 ?
C3B C2B H2B2 . . 109.8 ?
C1B C2B H2B2 . . 109.8 ?
H2B1 C2B H2B2 . . 108.3 ?
C2B C3B C4B . . 110.5(12) ?
C2B C3B H3B1 . . 109.6 ?
C4B C3B H3B1 . . 109.6 ?
C2B C3B H3B2 . . 109.6 ?
C4B C3B H3B2 . . 109.6 ?
H3B1 C3B H3B2 . . 108.1 ?
C5B C4B C3B . . 108.4(12) ?
C5B C4B H4B1 . . 110.0 ?
C3B C4B H4B1 . . 110.0 ?
C5B C4B H4B2 . . 110.0 ?
C3B C4B H4B2 . . 110.0 ?
H4B1 C4B H4B2 . . 108.4 ?
C4B C5B C6B . . 114.1(12) ?
C4B C5B H5B1 . . 108.7 ?
C6B C5B H5B1 . . 108.7 ?
C4B C5B H5B2 . . 108.7 ?
C6B C5B H5B2 . . 108.7 ?
H5B1 C5B H5B2 . . 107.6 ?
C7B C6B C5B . . 112.4(12) ?
C7B C6B C1B . . 108.0(10) ?
C5B C6B C1B . . 110.3(10) ?
C7B C6B H6B . . 108.7 ?
C5B C6B H6B . . 108.7 ?
C1B C6B H6B . . 108.7 ?
C8B C7B C6B . . 110.8(11) ?
C8B C7B H7B1 . . 109.5 ?
C6B C7B H7B1 . . 109.5 ?
C8B C7B H7B2 . . 109.5 ?
C6B C7B H7B2 . . 109.5 ?
H7B1 C7B H7B2 . . 108.1 ?
C7B C8B C9B . . 109.2(12) ?
C7B C8B H8B1 . . 109.8 ?
C9B C8B H8B1 . . 109.8 ?
C7B C8B H8B2 . . 109.8 ?
C9B C8B H8B2 . . 109.8 ?
H8B1 C8B H8B2 . . 108.3 ?
C10B C9B C8B . . 107.8(12) ?
C10B C9B H9B1 . . 110.1 ?
C8B C9B H9B1 . . 110.1 ?
C10B C9B H9B2 . . 110.1 ?
C8B C9B H9B2 . . 110.1 ?
H9B1 C9B H9B2 . . 108.5 ?
C9B C10B C1B . . 114.4(11) ?
C9B C10B H10C . . 108.7 ?
C1B C10B H10C . . 108.7 ?
C9B C10B H10D . . 108.7 ?
C1B C10B H10D . . 108.7 ?
H10C C10B H10D . . 107.6 ?

loop_
_geom_bond_atom_site_label_1
_geom_bond_atom_site_label_2
_geom_bond_site_symmetry_2
_geom_bond_distance
_geom_bond_publ_flag
C1 C10 . 1.5278(19) ?
C1 C2 . 1.5300(19) ?
C1 C6 . 1.5422(15) ?
C1 H1 . 1.0 ?
C2 C3 . 1.522(2) ?
C2 H2A . 0.99 ?
C2 H2B . 0.99 ?
C3 C4 . 1.529(2) ?
C3 H3A . 0.99 ?
C3 H3B . 0.99 ?
C4 C5 . 1.521(2) ?
C4 H4A . 0.99 ?
C4 H4B . 0.99 ?
C5 C6 . 1.5305(18) ?
C5 H5A . 0.99 ?
C5 H5B . 0.99 ?
C6 C7 . 1.5294(17) ?
C6 H6 . 1.0 ?
C7 C8 . 1.525(2) ?
C7 H7A . 0.99 ?
C7 H7B . 0.99 ?
C8 C9 . 1.5270(18) ?
C8 H8A . 0.99 ?
C8 H8B . 0.99 ?
C9 C10 . 1.5256(18) ?
C9 H9A . 0.99 ?
C9 H9B . 0.99 ?
C10 H10A . 0.99 ?
C10 H10B . 0.99 ?
C1B C10B . 1.531(9) ?
C1B C2B . 1.535(10) ?
C1B C6B . 1.553(9) ?
C1B H1B . 1.0 ?
C2B C3B . 1.517(10) ?
C2B H2B1 . 0.99 ?
C2B H2B2 . 0.99 ?
C3B C4B . 1.541(10) ?
C3B H3B1 . 0.99 ?
C3B H3B2 . 0.99 ?
C4B C5B . 1.513(10) ?
C4B H4B1 . 0.99 ?
C4B H4B2 . 0.99 ?
C5B C6B . 1.535(9) ?
C5B H5B1 . 0.99 ?
C5B H5B2 . 0.99 ?
C6B C7B . 1.532(10) ?
C6B H6B . 1.0 ?
C7B C8B . 1.525(10) ?
C7B H7B1 . 0.99 ?
C7B H7B2 . 0.99 ?
C8B C9B . 1.537(10) ?
C8B H8B1 . 0.99 ?
C8B H8B2 . 0.99 ?
C9B C10B . 1.525(10) ?
C9B H9B1 . 0.99 ?
C9B H9B2 . 0.99 ?
C10B H10C . 0.99 ?
C10B H10D . 0.99 ?

loop_
_geom_torsion_atom_site_label_1
_geom_torsion_atom_site_label_2
_geom_torsion_atom_site_label_3
_geom_torsion_atom_site_label_4
_geom_torsion_site_symmetry_1
_geom_torsion_site_symmetry_2
_geom_torsion_site_symmetry_3
_geom_torsion_site_symmetry_4
_geom_torsion
_geom_torsion_publ_flag
C10 C1 C2 C3 . . . . -179.21(11) ?
C6 C1 C2 C3 . . . . 55.25(14) ?
C1 C2 C3 C4 . . . . -56.34(19) ?
C2 C3 C4 C5 . . . . 55.1(2) ?
C3 C4 C5 C6 . . . . -54.5(2) ?
C4 C5 C6 C7 . . . . -72.73(15) ?
C4 C5 C6 C1 . . . . 53.46(15) ?
C10 C1 C6 C7 . . . . -53.17(13) ?
C2 C1 C6 C7 . . . . 73.88(13) ?
C10 C1 C6 C5 . . . . -179.98(10) ?
C2 C1 C6 C5 . . . . -52.93(14) ?
C5 C6 C7 C8 . . . . -178.95(10) ?
C1 C6 C7 C8 . . . . 55.45(14) ?
C6 C7 C8 C9 . . . . -56.40(16) ?
C7 C8 C9 C10 . . . . 55.68(18) ?
C8 C9 C10 C1 . . . . -54.82(18) ?
C2 C1 C10 C9 . . . . -72.73(15) ?
C6 C1 C10 C9 . . . . 53.14(15) ?
C10B C1B C2B C3B . . . . -176.9(15) ?
C6B C1B C2B C3B . . . . 61.6(18) ?
C1B C2B C3B C4B . . . . -64.(2) ?
C2B C3B C4B C5B . . . . 59.(2) ?
C3B C4B C5B C6B . . . . -54.(2) ?
C4B C5B C6B C7B . . . . -67.(2) ?
C4B C5B C6B C1B . . . . 54.0(19) ?
C10B C1B C6B C7B . . . . -55.1(15) ?
C2B C1B C6B C7B . . . . 67.5(15) ?
C10B C1B C6B C5B . . . . -178.3(13) ?
C2B C1B C6B C5B . . . . -55.7(15) ?
C5B C6B C7B C8B . . . . -176.7(14) ?
C1B C6B C7B C8B . . . . 61.3(17) ?
C6B C7B C8B C9B . . . . -64.(2) ?
C7B C8B C9B C10B . . . . 59.(2) ?
C8B C9B C10B C1B . . . . -56.(2) ?
C2B C1B C10B C9B . . . . -65.(2) ?
C6B C1B C10B C9B . . . . 55.2(19) ?
